data_7125448
loop_
_publ_author_name
'Sun, Xiao-Peng'
'Tang, Zheng'
'Yao, Zi-Shuo'
'Tao, Jun'

_publ_section_title
;
 A homochiral 3D framework of mechanically interlocked 1D loops with
 solvent-dependent spin-state switching behaviors.
;
_journal_issue 1
_journal_name_full 'Chemical communications (Cambridge, England)'
_journal_page_first 133
_journal_page_last 136
_journal_paper_doi 10.1039/c9cc09063k
_journal_volume 56
_journal_year 2020
_chemical_formula_moiety 'C78 H62 B2 Fe N6 O8'
_chemical_formula_sum 'C78 H62 B2 Fe N6 O8'
_chemical_formula_weight 1288.80
_space_group_crystal_system monoclinic
_space_group_IT_number 5
_space_group_name_Hall 'C 2y'
_space_group_name_H-M_alt 'C 1 2 1'
_atom_sites_solution_hydrogens geom
_atom_sites_solution_primary iterative
_audit_creation_date 2019-11-11
_audit_creation_method
;
Olex2 1.2
(compiled 2018.05.29 svn.r3508 for OlexSys, GUI svn.r5506)
;
_audit_update_record
;
2019-11-15 deposited with the CCDC.	2019-11-26 downloaded from the CCDC.
;
_cell_angle_alpha 90
_cell_angle_beta 106.009(9)
_cell_angle_gamma 90
_cell_formula_units_Z 4
_cell_length_a 32.761(8)
_cell_length_b 16.907(4)
_cell_length_c 18.032(4)
_cell_measurement_reflns_used 1222
_cell_measurement_temperature 240
_cell_measurement_theta_max 46.98
_cell_measurement_theta_min 2.81
_cell_volume 9600(4)
_computing_molecular_graphics 'Olex2 (Dolomanov et al., 2009)'
_computing_publication_material 'Olex2 (Dolomanov et al., 2009)'
_computing_structure_refinement 'ShelXL (Sheldrick, 2015)'
_computing_structure_solution 'olex2.solve (Bourhis et al., 2015)'
_diffrn_ambient_temperature 239.99
_diffrn_measured_fraction_theta_full 0.972
_diffrn_measured_fraction_theta_max 0.972
_diffrn_measurement_device_type 'Bruker D8 VENTURE PHOTON II'
_diffrn_measurement_method 'phi and omega scans'
_diffrn_radiation_monochromator 'Helios multilayer optic'
_diffrn_radiation_type CuK\a
_diffrn_radiation_wavelength 1.54184
_diffrn_reflns_av_R_equivalents 0.1003
_diffrn_reflns_av_unetI/netI 0.1238
_diffrn_reflns_Laue_measured_fraction_full 0.972
_diffrn_reflns_Laue_measured_fraction_max 0.972
_diffrn_reflns_limit_h_max 31
_diffrn_reflns_limit_h_min -32
_diffrn_reflns_limit_k_max 17
_diffrn_reflns_limit_k_min -14
_diffrn_reflns_limit_l_max 18
_diffrn_reflns_limit_l_min -17
_diffrn_reflns_number 22811
_diffrn_reflns_point_group_measured_fraction_full 0.868
_diffrn_reflns_point_group_measured_fraction_max 0.868
_diffrn_reflns_theta_full 51.248
_diffrn_reflns_theta_max 51.248
_diffrn_reflns_theta_min 2.549
_diffrn_source_type Microfocus
_exptl_absorpt_coefficient_mu 1.609
_exptl_absorpt_correction_T_max 0.7500
_exptl_absorpt_correction_T_min 0.6116
_exptl_absorpt_correction_type multi-scan
_exptl_absorpt_process_details
;
SADABS-2016/2 (Bruker,2016/2) was used for absorption correction.
wR2(int) was 0.1197 before and 0.0882 after correction.
The Ratio of minimum to maximum transmission is 0.8155.
The \l/2 correction factor is Not present.
;
_exptl_crystal_colour orange
_exptl_crystal_colour_primary orange
_exptl_crystal_density_diffrn 0.892
_exptl_crystal_description block
_exptl_crystal_F_000 2688
_exptl_crystal_size_max 0.11
_exptl_crystal_size_mid 0.08
_exptl_crystal_size_min 0.04
_refine_diff_density_max 0.290
_refine_diff_density_min -0.285
_refine_diff_density_rms 0.042
_refine_ls_abs_structure_details
;
 Flack x determined using 1146 quotients [(I+)-(I-)]/[(I+)+(I-)]
 (Parsons, Flack and Wagner, Acta Cryst. B69 (2013) 249-259).
;
_refine_ls_abs_structure_Flack 0.100(10)
_refine_ls_extinction_coef 0.00013(5)
_refine_ls_extinction_expression Fc^*^=kFc[1+0.001xFc^2^\l^3^/sin(2\q)]^-1/4^
_refine_ls_extinction_method 'SHELXL-2018/3 (Sheldrick 2018)'
_refine_ls_goodness_of_fit_ref 0.920
_refine_ls_hydrogen_treatment constr
_refine_ls_matrix_type full
_refine_ls_number_parameters 862
_refine_ls_number_reflns 9053
_refine_ls_number_restraints 110
_refine_ls_restrained_S_all 0.940
_refine_ls_R_factor_all 0.1439
_refine_ls_R_factor_gt 0.0774
_refine_ls_shift/su_max 0.000
_refine_ls_shift/su_mean 0.000
_refine_ls_structure_factor_coef Fsqd
_refine_ls_weighting_details 'w=1/[\s^2^(Fo^2^)+(0.1364P)^2^] where P=(Fo^2^+2Fc^2^)/3'
_refine_ls_weighting_scheme calc
_refine_ls_wR_factor_gt 0.1999
_refine_ls_wR_factor_ref 0.2429
_reflns_Friedel_coverage 0.711
_reflns_Friedel_fraction_full 0.755
_reflns_Friedel_fraction_max 0.755
_reflns_number_gt 4305
_reflns_number_total 9053
_reflns_threshold_expression 'I > 2\s(I)'
_cod_data_source_file c9cc09063k2.cif
_cod_data_source_block 1CH3CN_240K
_cod_depositor_comments 'Adding full bibliography for 7125447--7125452.cif.'
_cod_database_code 7125448
_shelx_shelxl_version_number 2018/3
_shelx_space_group_comment
;
The symmetry employed for this shelxl refinement is uniquely defined
by the following loop, which should always be used as a source of
symmetry information in preference to the above space-group names.
They are only intended as comments.
;
_shelx_estimated_absorpt_t_max 0.938
_shelx_estimated_absorpt_t_min 0.843
_diffrn_source_source 'Incoatc Ius 3.0 '
_olex2_refinement_description
;
1. Fixed Uiso
 At 1.2 times of:
  All C(H) groups, All C(H,H) groups, All C(H,H,H,H) groups
 At 1.5 times of:
  All B(H,H,H) groups, All C(H,H,H) groups, All C(H,H,H,H,H,H) groups
2. Restrained distances
 O5-C49
 1.45 with sigma of 0.01
 B2-C2
 1.6 with sigma of 0.02
 C1-B1
 1.6 with sigma of 0.02
 O8A-C77
 1.45 with sigma of 0.02
 O8A-C78A
 1.45 with sigma of 0.02
 C75-O5
 1.45 with sigma of 0.02
 O1-C71
 1.45 with sigma of 0.02
 C71-O2
 1.45 with sigma of 0.02
 O2-C72
 1.45 with sigma of 0.02
 C74-O4
 1.45 with sigma of 0.02
 O6B-C76
 1.45 with sigma of 0.02
 O6A-C76
 1.45 with sigma of 0.02
 O6A-C75
 1.45 with sigma of 0.02
 O6B-C75
 1.45 with sigma of 0.02
 O8B-C77
 1.45 with sigma of 0.02
 O8B-C78B
 1.45 with sigma of 0.02
 C72-C71
 2.3 with sigma of 0.04
 C76-C75
 2.3 with sigma of 0.04
 O5-O6B
 2.3 with sigma of 0.04
3. Uiso/Uaniso restraints and constraints
C76 \\sim O6A \\sim O6B: within 1.7A with sigma of 0.01 and sigma for terminal
atoms of 0.02
Uanis(C76) \\sim Ueq, Uanis(B2) \\sim Ueq, Uanis(C65) \\sim Ueq, Uanis(C71)
\\sim Ueq, Uanis(C74) \\sim Ueq, Uanis(C75) \\sim Ueq, Uanis(C77) \\sim Ueq,
Uanis(O2) \\sim Ueq, Uanis(O6A) \\sim Ueq, Uanis(O6B) \\sim Ueq, Uanis(B1)
\\sim Ueq, Uanis(C73) \\sim Ueq, Uanis(C55) \\sim Ueq: with sigma of 0.01 and
sigma for terminal atoms of 0.02
4. Others
 Sof(C78B)=Sof(H78D)=Sof(H78E)=Sof(H78F)=Sof(O8B)=1-FVAR(1)
 Sof(C78A)=Sof(H78A)=Sof(H78B)=Sof(H78C)=Sof(O8A)=FVAR(1)
 Fixed Sof: H75A(0.35) H75B(0.35) H75C(0.65) H75D(0.65) H76A(0.35) H76B(0.35)
 H76C(0.35) H76D(0.65) H76E(0.65) H76F(0.65) H77A(0.7) H77B(0.7) H77C(0.3)
 H77D(0.3) O6A(0.5) O6B(0.5)
 Fixed Uiso: C78A(0.26017) C78B(0.26947) C72(0.3612)
5.a Secondary CH2 refined with riding coordinates:
 C71(H71A,H71B), C73(H73A,H73B), C75(H75A,H75B), C75(H75C,H75D), C77(H77A,
 H77B), C77(H77C,H77D)
5.b Me refined with riding coordinates:
 C76(H76A,H76B,H76C), C76(H76D,H76E,H76F), C72(H72A,H72B,H72C)
5.c Aromatic/amide H refined with riding coordinates:
 C3(H3), C4(H4), C6(H6), C7(H7), C11(H11), C13(H13), C14(H14), C18(H18),
 C19(H19), C22(H22), C23(H23), C25(H25), C27(H27), C28(H28), C33(H33), C34(H34),
  C35(H35), C36(H36), C37(H37), C38(H38), C40(H40), C41(H41), C45(H45),
 C47(H47), C48(H48), C52(H52), C53(H53), C56(H56), C57(H57), C59(H59), C61(H61),
  C62(H62), C67(H67), C68(H68), C69(H69), C70(H70)
5.d Idealised Me refined as rotating group:
 B2(H2A,H2B,H2C), C74(H74A,H74B,H74C), C78A(H78A,H78B,H78C), C78B(H78D,H78E,
 H78F), B1(H1A,H1B,H1C)
;
_smtbx_masks_special_details
;
A solvent mask was calculated and 728.0 electrons were found in a volume of 3412.3 \%A^3 in 1-CH^3^CN-240K void. This is consistent with the presence of 8[CH3CN ] per formula unit which account for 704.0 electrons.
;
_olex2_submission_special_instructions 'No special instructions were received'

loop_
_space_group_symop_operation_xyz
'x, y, z'
'-x, y, -z'
'x+1/2, y+1/2, z'
'-x+1/2, y+1/2, -z'

loop_
_atom_site_label
_atom_site_type_symbol
_atom_site_fract_x
_atom_site_fract_y
_atom_site_fract_z
_atom_site_U_iso_or_equiv
_atom_site_adp_type
_atom_site_occupancy
_atom_site_site_symmetry_order
_atom_site_calc_flag
_atom_site_refinement_flags_posn
_atom_site_refinement_flags_adp
_atom_site_refinement_flags_occupancy
_atom_site_disorder_assembly
_atom_site_disorder_group
B2 B 0.1744(14) 0.389(2) 0.276(3) 0.30(2) Uani 1 1 d D U . . .
H2A H 0.184479 0.338224 0.262355 0.456 Uiso 1 1 calc GR . . . .
H2B H 0.144873 0.395766 0.247177 0.456 Uiso 1 1 calc GR . . . .
H2C H 0.177016 0.390031 0.330639 0.456 Uiso 1 1 calc GR . . . .
C1 C 0.3058(6) 0.7659(14) 0.2553(11) 0.140(7) Uani 1 1 d D . . . .
C2 C 0.2029(9) 0.4602(15) 0.2539(14) 0.162(9) Uani 1 1 d D . . . .
C3 C 0.2012(6) 0.7436(11) 0.2706(8) 0.108(5) Uani 1 1 d . . . . .
H3 H 0.224829 0.759710 0.310487 0.130 Uiso 1 1 calc R . . . .
C4 C 0.1606(8) 0.7903(11) 0.2467(11) 0.131(6) Uani 1 1 d . . . . .
H4 H 0.158923 0.835851 0.275598 0.157 Uiso 1 1 calc R . . . .
C5 C 0.1309(7) 0.7751(15) 0.1957(13) 0.132(7) Uani 1 1 d . . . . .
C6 C 0.1322(8) 0.7056(16) 0.1532(11) 0.161(8) Uani 1 1 d . . . . .
H6 H 0.108709 0.691436 0.112179 0.193 Uiso 1 1 calc R . . . .
C7 C 0.1664(5) 0.6601(12) 0.1708(10) 0.137(7) Uani 1 1 d . . . . .
H7 H 0.166426 0.614635 0.140818 0.164 Uiso 1 1 calc R . . . .
C8 C 0.0891(8) 0.8246(15) 0.1767(10) 0.165(8) Uani 1 1 d . . . . .
C9 C 0.0594(6) 0.8619(17) 0.1573(13) 0.185(11) Uani 1 1 d . . . . .
C10 C 0.0194(6) 0.9038(18) 0.1374(11) 0.138(7) Uani 1 1 d . . . . .
C11 C 0.0167(6) 0.9812(16) 0.1605(9) 0.128(6) Uani 1 1 d . . . . .
H11 H 0.040903 1.007098 0.191229 0.153 Uiso 1 1 calc R . . . .
C12 C -0.0227(6) 1.0211(14) 0.1377(9) 0.115(5) Uani 1 1 d . . . . .
C13 C -0.0265(7) 1.0972(17) 0.1640(10) 0.145(7) Uani 1 1 d . . . . .
H13 H -0.003186 1.120872 0.199510 0.175 Uiso 1 1 calc R . . . .
C14 C -0.0637(7) 1.1379(13) 0.1389(11) 0.152(7) Uani 1 1 d . . . . .
H14 H -0.066543 1.188377 0.158815 0.182 Uiso 1 1 calc R . . . .
C15 C -0.0984(5) 1.1030(16) 0.0820(9) 0.133(6) Uani 1 1 d . . . . .
C16 C -0.0958(6) 1.0228(11) 0.0554(7) 0.106(5) Uani 1 1 d . . . . .
C17 C -0.0562(5) 0.9813(14) 0.0856(8) 0.109(5) Uani 1 1 d . . . . .
C18 C -0.0534(7) 0.9083(15) 0.0593(10) 0.137(7) Uani 1 1 d . . . . .
H18 H -0.077022 0.885207 0.024166 0.165 Uiso 1 1 calc R . . . .
C19 C -0.0151(7) 0.8659(13) 0.0840(11) 0.135(6) Uani 1 1 d . . . . .
H19 H -0.012533 0.814444 0.066027 0.162 Uiso 1 1 calc R . . . .
C20 C -0.1341(5) 0.9882(11) 0.0050(9) 0.113(5) Uani 1 1 d . . . . .
C21 C -0.1561(6) 0.9339(12) 0.0303(8) 0.109(5) Uani 1 1 d . . . . .
C22 C -0.1935(6) 0.9002(11) -0.0176(10) 0.138(6) Uani 1 1 d . . . . .
H22 H -0.209689 0.865690 0.003942 0.166 Uiso 1 1 calc R . . . .
C23 C -0.2072(6) 0.9173(11) -0.0976(9) 0.130(6) Uani 1 1 d . . . . .
H23 H -0.230925 0.891625 -0.130099 0.156 Uiso 1 1 calc R . . . .
C24 C -0.1842(6) 0.9743(12) -0.1269(9) 0.120(5) Uani 1 1 d . . . . .
C25 C -0.1973(5) 0.9910(11) -0.2034(10) 0.119(5) Uani 1 1 d . . . . .
H25 H -0.222771 0.969979 -0.235001 0.143 Uiso 1 1 calc R . . . .
C26 C -0.1714(7) 1.0414(12) -0.2338(9) 0.130(6) Uani 1 1 d . . . . .
C27 C -0.1328(5) 1.0748(10) -0.1857(8) 0.124(6) Uani 1 1 d . . . . .
H27 H -0.115730 1.108236 -0.206280 0.148 Uiso 1 1 calc R . . . .
C28 C -0.1221(5) 1.0569(10) -0.1112(8) 0.109(5) Uani 1 1 d . . . . .
H28 H -0.097404 1.079822 -0.078823 0.131 Uiso 1 1 calc R . . . .
C29 C -0.1457(5) 1.0057(10) -0.0787(8) 0.102(4) Uani 1 1 d . . . . .
C30 C -0.1838(5) 1.0666(10) -0.3136(8) 0.119(6) Uani 1 1 d . . . . .
C31 C -0.1948(5) 1.0831(10) -0.3818(10) 0.131(6) Uani 1 1 d . . . . .
C32 C -0.2090(6) 1.0968(11) -0.4629(8) 0.108(4) Uani 1 1 d . . . . .
C33 C -0.1799(6) 1.1224(11) -0.5015(9) 0.132(6) Uani 1 1 d . . . . .
H33 H -0.152214 1.133787 -0.471398 0.159 Uiso 1 1 calc R . . . .
C34 C -0.1887(5) 1.1328(9) -0.5828(8) 0.115(5) Uani 1 1 d . . . . .
H34 H -0.168548 1.152178 -0.606591 0.138 Uiso 1 1 calc R . . . .
C35 C -0.2594(5) 1.0919(11) -0.5878(8) 0.121(5) Uani 1 1 d . . . . .
H35 H -0.287632 1.084066 -0.617199 0.145 Uiso 1 1 calc R . . . .
C36 C -0.2489(6) 1.0824(11) -0.5064(9) 0.131(6) Uani 1 1 d . . . . .
H36 H -0.269800 1.066110 -0.482824 0.157 Uiso 1 1 calc R . . . .
C37 C 0.3476(6) 0.5493(11) 0.2408(9) 0.126(6) Uani 1 1 d . . . . .
H37 H 0.341959 0.584451 0.198858 0.151 Uiso 1 1 calc R . . . .
C38 C 0.3855(7) 0.5172(11) 0.2682(9) 0.126(5) Uani 1 1 d . . . . .
H38 H 0.406312 0.534037 0.244855 0.151 Uiso 1 1 calc R . . . .
C39 C 0.3982(6) 0.4639(11) 0.3249(10) 0.112(5) Uani 1 1 d . . . . .
C40 C 0.3656(7) 0.4411(10) 0.3567(9) 0.121(6) Uani 1 1 d . . . . .
H40 H 0.371052 0.405411 0.398190 0.145 Uiso 1 1 calc R . . . .
C41 C 0.3268(6) 0.4702(9) 0.3278(8) 0.117(5) Uani 1 1 d . . . . .
H41 H 0.304614 0.448362 0.344849 0.140 Uiso 1 1 calc R . . . .
C42 C 0.4349(8) 0.4276(11) 0.3520(10) 0.120(5) Uani 1 1 d . . . . .
C43 C 0.4742(9) 0.4013(12) 0.3705(11) 0.152(8) Uani 1 1 d . . . . .
C44 C 0.5161(7) 0.3700(17) 0.3953(10) 0.137(7) Uani 1 1 d . . . . .
C45 C 0.5501(6) 0.4108(10) 0.3888(8) 0.111(5) Uani 1 1 d . . . . .
H45 H 0.546736 0.461799 0.367243 0.133 Uiso 1 1 calc R . . . .
C46 C 0.5900(6) 0.3778(9) 0.4139(7) 0.099(4) Uani 1 1 d . . . . .
C47 C 0.6283(7) 0.4187(10) 0.4124(9) 0.122(6) Uani 1 1 d . . . . .
H47 H 0.625586 0.471043 0.394067 0.146 Uiso 1 1 calc R . . . .
C48 C 0.6650(7) 0.3899(12) 0.4336(9) 0.122(5) Uani 1 1 d . . . . .
H48 H 0.688581 0.420536 0.431430 0.147 Uiso 1 1 calc R . . . .
C49 C 0.6706(6) 0.3107(14) 0.4608(9) 0.123(6) Uani 1 1 d D . . . .
C50 C 0.6399(6) 0.2619(11) 0.4663(7) 0.097(4) Uani 1 1 d . . . . .
C51 C 0.5956(7) 0.2946(11) 0.4404(7) 0.118(5) Uani 1 1 d . . . . .
C52 C 0.5602(7) 0.2508(12) 0.4443(8) 0.119(5) Uani 1 1 d . . . . .
H52 H 0.562075 0.197472 0.459759 0.142 Uiso 1 1 calc R . . . .
C53 C 0.5226(6) 0.2912(13) 0.4239(9) 0.122(6) Uani 1 1 d . . . . .
H53 H 0.498484 0.264121 0.429356 0.147 Uiso 1 1 calc R . . . .
C54 C 0.6452(5) 0.1796(9) 0.4913(8) 0.091(4) Uani 1 1 d . . . . .
C55 C 0.6342(5) 0.1196(12) 0.4423(8) 0.115(5) Uani 1 1 d . U . . .
C56 C 0.6358(6) 0.0436(11) 0.4724(12) 0.139(7) Uani 1 1 d . . . . .
H56 H 0.625964 0.003692 0.435470 0.166 Uiso 1 1 calc R . . . .
C57 C 0.6488(7) 0.0185(14) 0.5434(11) 0.158(7) Uani 1 1 d . . . . .
H57 H 0.648193 -0.034934 0.557380 0.189 Uiso 1 1 calc R . . . .
C58 C 0.6640(5) 0.0807(11) 0.5977(8) 0.111(5) Uani 1 1 d . . . . .
C59 C 0.6786(5) 0.0660(11) 0.6770(9) 0.124(6) Uani 1 1 d . . . . .
H59 H 0.682903 0.013339 0.694057 0.149 Uiso 1 1 calc R . . . .
C60 C 0.6863(6) 0.1219(12) 0.7277(8) 0.129(6) Uani 1 1 d . . . . .
C61 C 0.6862(6) 0.2043(12) 0.7040(10) 0.140(6) Uani 1 1 d . . . . .
H61 H 0.696498 0.244080 0.740860 0.168 Uiso 1 1 calc R . . . .
C62 C 0.6716(5) 0.2229(11) 0.6296(8) 0.123(6) Uani 1 1 d . . . . .
H62 H 0.669117 0.276281 0.614605 0.147 Uiso 1 1 calc R . . . .
C63 C 0.6591(5) 0.1602(11) 0.5704(8) 0.106(5) Uani 1 1 d . . . . .
C64 C 0.7030(6) 0.1106(13) 0.8147(10) 0.156(7) Uani 1 1 d . . . . .
C65 C 0.7116(5) 0.0976(12) 0.8823(9) 0.134(5) Uani 1 1 d . U . . .
C66 C 0.7246(5) 0.0973(14) 0.9627(7) 0.123(5) Uani 1 1 d . . . . .
C67 C 0.7327(6) 0.1670(13) 1.0003(8) 0.126(6) Uani 1 1 d . . . . .
H67 H 0.730199 0.215179 0.973409 0.151 Uiso 1 1 calc R . . . .
C68 C 0.7458(6) 0.1645(12) 1.0859(8) 0.131(6) Uani 1 1 d . . . . .
H68 H 0.752300 0.211887 1.113844 0.157 Uiso 1 1 calc R . . . .
C69 C 0.7389(5) 0.0277(11) 1.0821(9) 0.108(5) Uani 1 1 d . . . . .
H69 H 0.739049 -0.020149 1.108681 0.130 Uiso 1 1 calc R . . . .
C70 C 0.7293(6) 0.0264(10) 1.0055(9) 0.119(5) Uani 1 1 d . . . . .
H70 H 0.725577 -0.022435 0.979490 0.143 Uiso 1 1 calc R . . . .
C71 C -0.1436(10) 1.2195(16) 0.0868(18) 0.247(13) Uani 1 1 d D U . . .
H71A H -0.173081 1.236834 0.065494 0.297 Uiso 1 1 calc R . . . .
H71B H -0.137740 1.216114 0.143014 0.297 Uiso 1 1 calc R . . . .
C73 C -0.1689(7) 0.8627(14) 0.1378(11) 0.140(6) Uani 1 1 d . U . . .
H73A H -0.162026 0.868281 0.194034 0.167 Uiso 1 1 calc R . . . .
H73B H -0.199212 0.874170 0.116058 0.167 Uiso 1 1 calc R . . . .
C74 C -0.1165(10) 0.760(3) 0.153(2) 0.32(2) Uani 1 1 d D U . . .
H74A H -0.098599 0.802078 0.181029 0.483 Uiso 1 1 calc GR . . . .
H74B H -0.105206 0.741549 0.111667 0.483 Uiso 1 1 calc GR . . . .
H74C H -0.116984 0.716573 0.187896 0.483 Uiso 1 1 calc GR . . . .
C75 C 0.7469(7) 0.3312(15) 0.5143(13) 0.193(9) Uani 1 1 d D U . . .
H75A H 0.739758 0.343539 0.562333 0.232 Uiso 0.35 1 calc R . P A 1
H75B H 0.769072 0.290899 0.530159 0.232 Uiso 0.35 1 calc R . P A 1
H75C H 0.772270 0.310446 0.551610 0.232 Uiso 0.65 1 calc R . P B 2
H75D H 0.738165 0.382366 0.530362 0.232 Uiso 0.65 1 calc R . P B 2
C76 C 0.7855(10) 0.374(2) 0.449(2) 0.290(12) Uani 1 1 d D U . . .
H76A H 0.806032 0.412496 0.441889 0.435 Uiso 0.35 1 calc R . P C 1
H76B H 0.797714 0.321482 0.452668 0.435 Uiso 0.35 1 calc R . P C 1
H76C H 0.760210 0.376389 0.406008 0.435 Uiso 0.35 1 calc R . P C 1
H76D H 0.794810 0.382547 0.403277 0.435 Uiso 0.65 1 calc R . P D 2
H76E H 0.779727 0.424693 0.469621 0.435 Uiso 0.65 1 calc R . P D 2
H76F H 0.807623 0.346859 0.487777 0.435 Uiso 0.65 1 calc R . P D 2
C77 C 0.5963(8) 0.0786(15) 0.3055(12) 0.187(8) Uani 1 1 d D U . . .
H77A H 0.601281 0.086804 0.254876 0.225 Uiso 0.7 1 calc R . P E 1
H77B H 0.604207 0.024285 0.322650 0.225 Uiso 0.7 1 calc R . P E 1
H77C H 0.612552 0.068805 0.268154 0.225 Uiso 0.3 1 calc R . P F 2
H77D H 0.595088 0.028647 0.332416 0.225 Uiso 0.3 1 calc R . P F 2
C78A C 0.5541(18) 0.060(4) 0.378(3) 0.260 Uiso 0.52(2) 1 d D . P G 1
H78A H 0.525328 0.058080 0.382710 0.390 Uiso 0.52(2) 1 calc GR . P G 1
H78B H 0.571731 0.091102 0.419780 0.390 Uiso 0.52(2) 1 calc GR . P G 1
H78C H 0.565344 0.006229 0.381090 0.390 Uiso 0.52(2) 1 calc GR . P G 1
O8A O 0.5541(10) 0.095(3) 0.304(3) 0.223(15) Uiso 0.52(2) 1 d D . P G 1
Fe1 Fe 0.25815(7) 0.60363(17) 0.25023(10) 0.1018(8) Uani 1 1 d . . . . .
N1 N 0.2932(4) 0.7016(9) 0.2525(7) 0.108(4) Uani 1 1 d . . . . .
N2 N 0.2206(5) 0.5049(9) 0.2491(8) 0.110(4) Uani 1 1 d . . . . .
N3 N 0.2008(4) 0.6751(9) 0.2286(7) 0.114(4) Uani 1 1 d . . . . .
N4 N 0.3172(4) 0.5298(8) 0.2750(6) 0.102(4) Uani 1 1 d . . . . .
N5 N -0.2301(4) 1.1116(8) -0.6241(6) 0.107(3) Uani 1 1 d . . . . .
N6 N 0.7486(3) 0.0963(8) 1.1236(6) 0.093(3) Uani 1 1 d . . . . .
O1 O -0.1375(4) 1.1417(7) 0.0551(6) 0.138(4) Uani 1 1 d D . . . .
O2 O -0.1163(9) 1.2732(18) 0.0676(16) 0.316(12) Uani 1 1 d D U . . .
O3 O -0.1439(4) 0.9168(7) 0.1072(6) 0.145(4) Uani 1 1 d . . . . .
O4 O -0.1606(7) 0.7905(11) 0.1198(8) 0.198(7) Uani 1 1 d D . . . .
O5 O 0.7113(5) 0.2721(8) 0.4870(7) 0.156(4) Uani 1 1 d D . . . .
O7 O 0.6197(4) 0.1372(6) 0.3627(6) 0.151(4) Uani 1 1 d . . . . .
O6A O 0.7744(13) 0.392(2) 0.520(2) 0.268(13) Uani 0.5 1 d D U P H 1
O6B O 0.7478(12) 0.327(3) 0.4304(19) 0.267(13) Uani 0.5 1 d D U P H 2
C78B C 0.535(2) 0.052(4) 0.194(4) 0.269 Uiso 0.48(2) 1 d D . P G 2
H78D H 0.556281 0.014360 0.187505 0.404 Uiso 0.48(2) 1 calc GR . P G 2
H78E H 0.526477 0.085330 0.148494 0.404 Uiso 0.48(2) 1 calc GR . P G 2
H78F H 0.510459 0.023070 0.199851 0.404 Uiso 0.48(2) 1 calc GR . P G 2
O8B O 0.553(2) 0.101(7) 0.263(6) 0.57(9) Uiso 0.48(2) 1 d D . P G 2
B1 B 0.3203(15) 0.857(2) 0.262(3) 0.32(2) Uani 1 1 d D U . . .
H1A H 0.322206 0.875965 0.212108 0.484 Uiso 1 1 calc GR . . . .
H1B H 0.347852 0.862380 0.299447 0.484 Uiso 1 1 calc GR . . . .
H1C H 0.299641 0.888908 0.278369 0.484 Uiso 1 1 calc GR . . . .
C72 C -0.1279(14) 1.295(3) -0.011(2) 0.361 Uiso 1 1 d D . . . .
H72A H -0.107350 1.332748 -0.019773 0.542 Uiso 1 1 calc R . . . .
H72B H -0.128393 1.248649 -0.042495 0.542 Uiso 1 1 calc R . . . .
H72C H -0.155807 1.319343 -0.024122 0.542 Uiso 1 1 calc R . . . .

loop_
_atom_site_aniso_label
_atom_site_aniso_U_11
_atom_site_aniso_U_22
_atom_site_aniso_U_33
_atom_site_aniso_U_23
_atom_site_aniso_U_13
_atom_site_aniso_U_12
B2 0.33(3) 0.33(3) 0.28(3) -0.02(2) 0.13(2) 0.05(3)
C1 0.121(14) 0.130(17) 0.142(15) 0.010(13) -0.009(10) 0.000(14)
C2 0.21(3) 0.13(2) 0.160(18) -0.031(16) 0.065(16) -0.056(17)
C3 0.131(14) 0.118(13) 0.078(9) -0.004(10) 0.034(9) 0.001(11)
C4 0.167(19) 0.124(15) 0.090(12) 0.029(10) 0.016(12) 0.018(14)
C5 0.119(16) 0.16(2) 0.097(13) 0.034(14) -0.003(11) 0.017(14)
C6 0.18(2) 0.17(2) 0.108(14) -0.005(14) -0.005(13) -0.014(18)
C7 0.085(11) 0.136(15) 0.149(15) -0.016(11) -0.034(11) 0.017(11)
C8 0.20(2) 0.22(2) 0.090(12) 0.041(13) 0.060(14) 0.04(2)
C9 0.101(15) 0.25(3) 0.19(2) 0.115(18) 0.013(12) 0.085(16)
C10 0.106(15) 0.20(2) 0.110(13) 0.007(14) 0.027(12) 0.022(16)
C11 0.117(16) 0.17(2) 0.096(11) -0.004(12) 0.023(10) -0.029(14)
C12 0.105(14) 0.134(16) 0.082(10) 0.014(10) -0.014(10) 0.029(13)
C13 0.117(15) 0.17(2) 0.133(13) 0.027(16) -0.001(11) -0.027(17)
C14 0.137(17) 0.17(2) 0.136(15) 0.009(13) 0.026(13) -0.023(16)
C15 0.080(11) 0.183(19) 0.110(11) 0.039(15) -0.016(9) -0.004(14)
C16 0.139(16) 0.105(13) 0.065(8) 0.003(8) 0.013(10) -0.030(12)
C17 0.095(13) 0.164(19) 0.057(9) 0.028(10) 0.005(9) 0.023(13)
C18 0.15(2) 0.144(18) 0.100(12) -0.004(13) 0.006(11) -0.012(15)
C19 0.122(15) 0.165(18) 0.118(13) 0.012(13) 0.036(12) 0.031(15)
C20 0.100(12) 0.138(15) 0.090(12) -0.004(10) 0.007(10) -0.004(11)
C21 0.106(12) 0.146(15) 0.073(10) 0.008(10) 0.021(9) 0.003(12)
C22 0.142(16) 0.139(15) 0.118(14) -0.007(11) 0.010(12) -0.014(12)
C23 0.150(15) 0.128(14) 0.089(12) 0.011(10) -0.007(10) -0.006(12)
C24 0.141(15) 0.135(16) 0.074(11) -0.021(10) 0.016(11) 0.000(12)
C25 0.115(13) 0.134(15) 0.090(12) -0.010(10) -0.001(9) -0.011(11)
C26 0.152(17) 0.133(16) 0.083(12) -0.011(10) -0.005(11) 0.040(13)
C27 0.125(12) 0.170(17) 0.063(9) -0.009(9) 0.003(8) 0.007(11)
C28 0.099(11) 0.143(14) 0.079(10) 0.007(9) 0.013(8) 0.004(10)
C29 0.101(11) 0.120(12) 0.080(10) 0.017(9) 0.015(9) -0.006(9)
C30 0.123(12) 0.171(16) 0.059(9) 0.010(9) 0.017(8) 0.010(10)
C31 0.148(14) 0.137(16) 0.104(13) -0.008(10) 0.030(10) 0.024(12)
C32 0.125(13) 0.122(12) 0.070(10) 0.014(9) 0.016(10) 0.026(12)
C33 0.155(15) 0.133(15) 0.078(10) -0.019(9) -0.020(10) -0.016(12)
C34 0.102(11) 0.147(16) 0.079(10) 0.000(8) -0.003(8) -0.005(10)
C35 0.122(12) 0.162(16) 0.076(10) 0.030(10) 0.023(9) 0.035(12)
C36 0.118(13) 0.177(19) 0.093(11) -0.018(11) 0.021(9) 0.019(13)
C37 0.100(13) 0.178(18) 0.084(10) 0.026(10) 0.000(10) 0.033(12)
C38 0.146(17) 0.147(16) 0.088(11) 0.003(11) 0.038(11) -0.009(14)
C39 0.086(12) 0.129(14) 0.107(12) 0.040(11) 0.001(10) 0.001(11)
C40 0.126(14) 0.100(12) 0.111(11) 0.022(9) -0.009(11) 0.033(12)
C41 0.157(16) 0.093(11) 0.093(10) 0.033(9) 0.022(10) 0.026(11)
C42 0.134(16) 0.118(15) 0.112(12) 0.013(10) 0.044(12) 0.004(13)
C43 0.21(3) 0.132(17) 0.136(15) 0.021(12) 0.076(17) 0.020(17)
C44 0.105(16) 0.20(2) 0.104(12) 0.028(13) 0.016(11) 0.053(17)
C45 0.103(13) 0.117(13) 0.095(10) 0.025(9) -0.001(9) 0.033(12)
C46 0.110(13) 0.089(12) 0.083(9) 0.018(8) -0.003(9) 0.018(11)
C47 0.138(17) 0.084(12) 0.122(12) 0.028(9) 0.000(11) 0.033(13)
C48 0.144(17) 0.125(16) 0.102(11) 0.039(10) 0.040(11) 0.026(13)
C49 0.094(14) 0.145(19) 0.102(11) -0.022(12) -0.019(10) 0.032(14)
C50 0.087(12) 0.129(16) 0.068(8) -0.007(9) 0.006(8) 0.012(12)
C51 0.163(19) 0.122(15) 0.064(8) 0.003(8) 0.024(10) 0.032(14)
C52 0.125(15) 0.127(15) 0.099(11) 0.011(9) 0.024(10) -0.016(14)
C53 0.085(12) 0.172(19) 0.106(11) 0.037(11) 0.018(9) 0.020(12)
C54 0.114(11) 0.071(10) 0.071(9) 0.013(8) -0.001(7) 0.010(8)
C55 0.129(9) 0.133(11) 0.078(8) 0.019(9) 0.021(7) 0.043(9)
C56 0.156(17) 0.109(15) 0.120(15) 0.010(11) -0.013(11) 0.001(12)
C57 0.21(2) 0.164(18) 0.087(12) 0.008(13) 0.019(12) -0.011(16)
C58 0.140(13) 0.132(16) 0.065(10) 0.026(10) 0.032(8) 0.034(11)
C59 0.163(15) 0.123(13) 0.081(11) 0.001(10) 0.023(10) 0.029(11)
C60 0.181(16) 0.132(16) 0.058(9) 0.029(10) 0.006(9) 0.029(13)
C61 0.170(17) 0.151(18) 0.103(13) 0.036(11) 0.046(11) 0.044(13)
C62 0.162(15) 0.133(14) 0.070(9) 0.009(10) 0.027(9) 0.048(12)
C63 0.107(11) 0.128(15) 0.080(10) -0.002(10) 0.023(8) 0.037(10)
C64 0.201(18) 0.146(15) 0.119(14) 0.029(14) 0.043(12) 0.046(16)
C65 0.170(11) 0.130(10) 0.089(9) 0.006(9) 0.014(8) 0.044(10)
C66 0.169(14) 0.144(16) 0.047(8) 0.009(11) 0.017(8) -0.006(14)
C67 0.147(15) 0.147(17) 0.067(10) 0.009(10) 0.001(9) 0.007(12)
C68 0.185(18) 0.130(15) 0.068(10) 0.003(9) 0.021(10) 0.013(13)
C69 0.104(11) 0.114(13) 0.092(11) -0.015(10) 0.002(8) -0.008(10)
C70 0.174(16) 0.109(12) 0.075(10) 0.022(10) 0.033(10) 0.003(11)
C71 0.224(17) 0.262(18) 0.257(17) 0.008(13) 0.068(13) -0.001(13)
C73 0.166(12) 0.136(11) 0.124(10) 0.004(10) 0.051(9) -0.024(10)
C74 0.33(3) 0.36(3) 0.31(3) 0.01(2) 0.14(2) 0.01(2)
C75 0.161(13) 0.193(14) 0.208(14) 0.042(12) 0.021(11) 0.058(12)
C76 0.281(14) 0.277(14) 0.302(14) 0.003(10) 0.062(10) 0.006(10)
C77 0.214(14) 0.196(14) 0.138(11) -0.014(10) 0.027(10) 0.033(12)
Fe1 0.1058(16) 0.1175(17) 0.0712(11) 0.0071(12) 0.0062(10) 0.0119(16)
N1 0.113(10) 0.088(9) 0.108(9) -0.002(7) 0.005(7) 0.000(8)
N2 0.131(12) 0.087(11) 0.105(9) 0.016(8) 0.022(8) -0.020(9)
N3 0.116(10) 0.132(11) 0.080(8) -0.009(8) 0.001(7) 0.007(8)
N4 0.109(10) 0.111(10) 0.081(8) 0.003(7) 0.018(7) 0.037(8)
N5 0.115(9) 0.113(9) 0.076(7) 0.014(7) -0.002(7) 0.019(9)
N6 0.096(7) 0.091(9) 0.082(7) 0.018(8) 0.007(5) 0.005(8)
O1 0.143(10) 0.136(10) 0.123(8) 0.000(6) 0.016(7) 0.035(8)
O2 0.320(16) 0.305(16) 0.306(16) 0.007(12) 0.057(12) 0.006(13)
O3 0.177(11) 0.154(10) 0.089(7) 0.012(7) 0.015(7) -0.033(9)
O4 0.30(2) 0.181(16) 0.120(10) 0.024(9) 0.075(11) -0.030(15)
O5 0.181(13) 0.131(10) 0.163(10) -0.016(8) 0.059(9) -0.017(10)
O7 0.208(12) 0.122(9) 0.102(8) -0.005(6) 0.007(7) -0.002(8)
O6A 0.264(16) 0.257(15) 0.281(16) -0.004(11) 0.071(11) 0.021(11)
O6B 0.254(16) 0.266(16) 0.286(15) -0.006(11) 0.083(11) -0.001(11)
B1 0.33(3) 0.26(3) 0.35(3) 0.02(2) 0.06(2) 0.00(3)

loop_
_atom_type_symbol
_atom_type_description
_atom_type_scat_dispersion_real
_atom_type_scat_dispersion_imag
_atom_type_scat_source
C C 0.0181 0.0091 'International Tables Vol C Tables 4.2.6.8 and 6.1.1.4'
H H 0.0000 0.0000 'International Tables Vol C Tables 4.2.6.8 and 6.1.1.4'
B B 0.0090 0.0039 'International Tables Vol C Tables 4.2.6.8 and 6.1.1.4'
Fe Fe -1.1336 3.1974 'International Tables Vol C Tables 4.2.6.8 and 6.1.1.4'
N N 0.0311 0.0180 'International Tables Vol C Tables 4.2.6.8 and 6.1.1.4'
O O 0.0492 0.0322 'International Tables Vol C Tables 4.2.6.8 and 6.1.1.4'

loop_
_geom_angle_atom_site_label_1
_geom_angle_atom_site_label_2
_geom_angle_atom_site_label_3
_geom_angle
_geom_angle_site_symmetry_1
_geom_angle_site_symmetry_3
H2A B2 H2B 109.5 . .
H2A B2 H2C 109.5 . .
H2B B2 H2C 109.5 . .
C2 B2 H2A 109.5 . .
C2 B2 H2B 109.5 . .
C2 B2 H2C 109.5 . .
N1 C1 B1 175(3) . .
N2 C2 B2 171(3) . .
C4 C3 H3 122.9 . .
N3 C3 H3 122.9 . .
N3 C3 C4 114.1(14) . .
C3 C4 H4 117.0 . .
C5 C4 C3 126(2) . .
C5 C4 H4 117.0 . .
C4 C5 C6 118(2) . .
C4 C5 C8 123(2) . .
C6 C5 C8 119(2) . .
C5 C6 H6 119.9 . .
C7 C6 C5 120.3(19) . .
C7 C6 H6 119.9 . .
C6 C7 H7 118.1 . .
C6 C7 N3 123.7(19) . .
N3 C7 H7 118.1 . .
C9 C8 C5 174(2) . .
C8 C9 C10 174(3) . .
C11 C10 C9 121(3) . .
C11 C10 C19 121.7(18) . .
C19 C10 C9 116(3) . .
C10 C11 H11 120.2 . .
C10 C11 C12 119.5(18) . .
C12 C11 H11 120.2 . .
C13 C12 C11 120(2) . .
C13 C12 C17 123.0(18) . .
C17 C12 C11 116.7(19) . .
C12 C13 H13 119.6 . .
C14 C13 C12 120.7(19) . .
C14 C13 H13 119.6 . .
C13 C14 H14 120.3 . .
C13 C14 C15 119(2) . .
C15 C14 H14 120.4 . .
C14 C15 C16 121.1(18) . .
O1 C15 C14 122(2) . .
O1 C15 C16 117.0(17) . .
C15 C16 C20 117.6(17) . .
C17 C16 C15 117.3(16) . .
C17 C16 C20 124.8(17) . .
C12 C17 C16 118(2) . .
C18 C17 C12 124.2(18) . .
C18 C17 C16 117.4(19) . .
C17 C18 H18 119.9 . .
C17 C18 C19 120.2(19) . .
C19 C18 H18 119.9 . .
C10 C19 H19 121.4 . .
C18 C19 C10 117(2) . .
C18 C19 H19 121.4 . .
C16 C20 C29 119.3(17) . .
C21 C20 C16 121.5(15) . .
C21 C20 C29 118.7(15) . .
C20 C21 C22 122.2(15) . .
C20 C21 O3 117.6(16) . .
O3 C21 C22 119.8(18) . .
C21 C22 H22 119.4 . .
C21 C22 C23 121.2(18) . .
C23 C22 H22 119.4 . .
C22 C23 H23 121.0 . .
C24 C23 C22 117.9(16) . .
C24 C23 H23 121.0 . .
C23 C24 C29 120.1(15) . .
C25 C24 C23 118.0(17) . .
C25 C24 C29 121.5(18) . .
C24 C25 H25 121.2 . .
C24 C25 C26 117.6(16) . .
C26 C25 H25 121.2 . .
C25 C26 C27 121.6(15) . .
C25 C26 C30 121.9(18) . .
C27 C26 C30 116(2) . .
C26 C27 H27 121.2 . .
C28 C27 C26 117.7(17) . .
C28 C27 H27 121.2 . .
C27 C28 H28 118.5 . .
C27 C28 C29 123.0(15) . .
C29 C28 H28 118.5 . .
C24 C29 C20 118.8(15) . .
C28 C29 C20 122.5(15) . .
C28 C29 C24 118.5(14) . .
C31 C30 C26 176.1(19) . .
C30 C31 C32 175.8(19) . .
C33 C32 C31 119.2(16) . .
C36 C32 C31 123.7(17) . .
C36 C32 C33 116.9(14) . .
C32 C33 H33 117.3 . .
C32 C33 C34 125.4(15) . .
C34 C33 H33 117.3 . .
C33 C34 H34 123.0 . .
N5 C34 C33 114.0(14) . .
N5 C34 H34 123.0 . .
C36 C35 H35 119.0 . .
N5 C35 H35 119.0 . .
N5 C35 C36 122.0(15) . .
C32 C36 C35 119.9(16) . .
C32 C36 H36 120.1 . .
C35 C36 H36 120.1 . .
C38 C37 H37 121.1 . .
C38 C37 N4 117.7(16) . .
N4 C37 H37 121.1 . .
C37 C38 H38 115.7 . .
C37 C38 C39 128.7(18) . .
C39 C38 H38 115.7 . .
C38 C39 C40 112.7(17) . .
C42 C39 C38 131(2) . .
C42 C39 C40 116.2(17) . .
C39 C40 H40 120.2 . .
C41 C40 C39 119.6(16) . .
C41 C40 H40 120.2 . .
C40 C41 H41 118.0 . .
C40 C41 N4 124.1(17) . .
N4 C41 H41 118.0 . .
C43 C42 C39 168.7(19) . .
C42 C43 C44 176(2) . .
C45 C44 C43 122(2) . .
C45 C44 C53 117.9(17) . .
C53 C44 C43 120(2) . .
C44 C45 H45 120.1 . .
C44 C45 C46 119.9(17) . .
C46 C45 H45 120.1 . .
C45 C46 C47 123.5(16) . .
C45 C46 C51 120.9(18) . .
C47 C46 C51 115.5(15) . .
C46 C47 H47 117.4 . .
C48 C47 C46 125.1(16) . .
C48 C47 H47 117.4 . .
C47 C48 H48 120.3 . .
C47 C48 C49 119.5(19) . .
C49 C48 H48 120.3 . .
C48 C49 O5 124(2) . .
C50 C49 C48 125.8(16) . .
C50 C49 O5 110.3(19) . .
C49 C50 C51 115.8(17) . .
C49 C50 C54 126.0(16) . .
C54 C50 C51 118.2(17) . .
C46 C51 C50 118.3(19) . .
C52 C51 C46 119.3(17) . .
C52 C51 C50 122.3(18) . .
C51 C52 H52 122.5 . .
C53 C52 C51 115.0(17) . .
C53 C52 H52 122.5 . .
C44 C53 H53 116.7 . .
C52 C53 C44 126.7(18) . .
C52 C53 H53 116.7 . .
C55 C54 C50 122.3(13) . .
C55 C54 C63 116.6(14) . .
C63 C54 C50 120.9(14) . .
C54 C55 C56 118.2(14) . .
C54 C55 O7 117.9(16) . .
C56 C55 O7 123.8(17) . .
C55 C56 H56 114.7 . .
C57 C56 C55 130.6(19) . .
C57 C56 H56 114.7 . .
C56 C57 H57 123.5 . .
C56 C57 C58 113(2) . .
C58 C57 H57 123.5 . .
C59 C58 C57 121.8(18) . .
C59 C58 C63 119.6(15) . .
C63 C58 C57 118.1(14) . .
C58 C59 H59 118.7 . .
C60 C59 C58 122.6(17) . .
C60 C59 H59 118.7 . .
C59 C60 C61 120.5(15) . .
C59 C60 C64 125.6(17) . .
C61 C60 C64 113.1(18) . .
C60 C61 H61 120.3 . .
C62 C61 C60 119.4(18) . .
C62 C61 H61 120.3 . .
C61 C62 H62 119.7 . .
C61 C62 C63 120.7(16) . .
C63 C62 H62 119.7 . .
C54 C63 C58 122.9(14) . .
C54 C63 C62 120.7(16) . .
C58 C63 C62 116.3(13) . .
C65 C64 C60 172(2) . .
C64 C65 C66 169(2) . .
C65 C66 C70 121.9(19) . .
C67 C66 C65 118.7(18) . .
C67 C66 C70 119.4(13) . .
C66 C67 H67 121.4 . .
C66 C67 C68 117.2(17) . .
C68 C67 H67 121.4 . .
C67 C68 H68 119.4 . .
N6 C68 C67 121.1(17) . .
N6 C68 H68 119.4 . .
C70 C69 H69 118.8 . .
C70 C69 N6 122.4(16) . .
N6 C69 H69 118.8 . .
C66 C70 H70 119.6 . .
C69 C70 C66 120.8(17) . .
C69 C70 H70 119.6 . .
H71A C71 H71B 108.3 . .
O1 C71 H71A 109.9 . .
O1 C71 H71B 109.9 . .
O2 C71 H71A 109.9 . .
O2 C71 H71B 109.9 . .
O2 C71 O1 109(2) . .
H73A C73 H73B 108.4 . .
O3 C73 H73A 110.0 . .
O3 C73 H73B 110.0 . .
O4 C73 H73A 110.0 . .
O4 C73 H73B 110.0 . .
O4 C73 O3 108.4(17) . .
H74A C74 H74B 109.5 . .
H74A C74 H74C 109.5 . .
H74B C74 H74C 109.5 . .
O4 C74 H74A 109.5 . .
O4 C74 H74B 109.5 . .
O4 C74 H74C 109.5 . .
H75A C75 H75B 103.2 . .
H75C C75 H75D 111.9 . .
O5 C75 H75A 94.6 . .
O5 C75 H75B 94.6 . .
O5 C75 H75C 114.8 . .
O5 C75 H75D 114.8 . .
O5 C75 O6B 82.7(19) . .
O6A C75 H75A 94.6 . .
O6A C75 H75B 94.6 . .
O6A C75 O5 165(3) . .
O6B C75 H75C 114.8 . .
O6B C75 H75D 114.8 . .
H76A C76 H76B 109.5 . .
H76A C76 H76C 109.5 . .
H76B C76 H76C 109.5 . .
H76D C76 H76E 109.5 . .
H76D C76 H76F 109.5 . .
H76E C76 H76F 109.5 . .
O6A C76 H76A 109.5 . .
O6A C76 H76B 109.5 . .
O6A C76 H76C 109.5 . .
O6B C76 H76D 109.5 . .
O6B C76 H76E 109.5 . .
O6B C76 H76F 109.5 . .
H77A C77 H77B 109.3 . .
H77C C77 H77D 107.4 . .
O8A C77 H77A 111.4 . .
O8A C77 H77B 111.4 . .
O8A C77 O7 102(3) . .
O7 C77 H77A 111.4 . .
O7 C77 H77B 111.4 . .
O7 C77 H77C 108.4 . .
O7 C77 H77D 108.4 . .
O8B C77 H77C 108.4 . .
O8B C77 H77D 108.4 . .
O8B C77 O7 116(4) . .
H78A C78A H78B 109.5 . .
H78A C78A H78C 109.5 . .
H78B C78A H78C 109.5 . .
O8A C78A H78A 109.5 . .
O8A C78A H78B 109.5 . .
O8A C78A H78C 109.5 . .
C77 O8A C78A 98(4) . .
N1 Fe1 N2 178.1(6) . .
N1 Fe1 N3 90.4(5) . .
N1 Fe1 N4 89.9(6) . .
N1 Fe1 N5 89.5(5) . 3_546
N1 Fe1 N6 89.2(5) . 3_454
N2 Fe1 N3 88.0(6) . .
N2 Fe1 N4 91.8(6) . .
N2 Fe1 N5 89.7(6) . 3_546
N2 Fe1 N6 91.7(5) . 3_454
N3 Fe1 N4 178.8(5) . .
N3 Fe1 N5 92.7(5) . 3_546
N3 Fe1 N6 88.7(4) . 3_454
N5 Fe1 N4 86.1(4) 3_546 .
N5 Fe1 N6 178.1(5) 3_546 3_454
N6 Fe1 N4 92.5(4) 3_454 .
C1 N1 Fe1 165.6(16) . .
C2 N2 Fe1 174(2) . .
C3 N3 Fe1 119.3(11) . .
C7 N3 C3 117.8(15) . .
C7 N3 Fe1 122.5(13) . .
C37 N4 C41 116.3(14) . .
C37 N4 Fe1 118.6(11) . .
C41 N4 Fe1 124.9(13) . .
C34 N5 Fe1 115.7(10) . 3_454
C35 N5 C34 121.4(12) . .
C35 N5 Fe1 122.8(10) . 3_454
C68 N6 C69 118.8(12) . .
C68 N6 Fe1 116.6(11) . 3_546
C69 N6 Fe1 123.8(11) . 3_546
C15 O1 C71 119.6(19) . .
C71 O2 C72 114(3) . .
C21 O3 C73 119.2(14) . .
C73 O4 C74 118(3) . .
C49 O5 C75 111.6(16) . .
C55 O7 C77 122.0(15) . .
C75 O6A C76 95(3) . .
C76 O6B C75 90(2) . .
H78D C78B H78E 109.5 . .
H78D C78B H78F 109.5 . .
H78E C78B H78F 109.5 . .
O8B C78B H78D 109.5 . .
O8B C78B H78E 109.5 . .
O8B C78B H78F 109.5 . .
C77 O8B C78B 113(6) . .
C1 B1 H1A 109.5 . .
C1 B1 H1B 109.5 . .
C1 B1 H1C 109.5 . .
H1A B1 H1B 109.5 . .
H1A B1 H1C 109.5 . .
H1B B1 H1C 109.5 . .
O2 C72 H72A 109.5 . .
O2 C72 H72B 109.5 . .
O2 C72 H72C 109.5 . .
H72A C72 H72B 109.5 . .
H72A C72 H72C 109.5 . .
H72B C72 H72C 109.5 . .

loop_
_geom_bond_atom_site_label_1
_geom_bond_atom_site_label_2
_geom_bond_distance
_geom_bond_site_symmetry_2
B2 H2A 0.9700 .
B2 H2B 0.9700 .
B2 H2C 0.9700 .
B2 C2 1.64(3) .
C1 N1 1.16(2) .
C1 B1 1.61(3) .
C2 N2 0.97(2) .
C3 H3 0.9400 .
C3 C4 1.50(2) .
C3 N3 1.382(18) .
C4 H4 0.9400 .
C4 C5 1.17(2) .
C5 C6 1.41(3) .
C5 C8 1.56(3) .
C6 H6 0.9400 .
C6 C7 1.32(3) .
C7 H7 0.9400 .
C7 N3 1.331(17) .
C8 C9 1.13(3) .
C9 C10 1.45(3) .
C10 C11 1.38(3) .
C10 C19 1.42(3) .
C11 H11 0.9400 .
C11 C12 1.41(2) .
C12 C13 1.39(3) .
C12 C17 1.41(2) .
C13 H13 0.9400 .
C13 C14 1.36(3) .
C14 H14 0.9400 .
C14 C15 1.43(2) .
C15 C16 1.45(3) .
C15 O1 1.40(2) .
C16 C17 1.44(2) .
C16 C20 1.46(2) .
C17 C18 1.33(2) .
C18 H18 0.9400 .
C18 C19 1.41(2) .
C19 H19 0.9400 .
C20 C21 1.32(2) .
C20 C29 1.48(2) .
C21 C22 1.41(2) .
C21 O3 1.365(16) .
C22 H22 0.9400 .
C22 C23 1.42(2) .
C23 H23 0.9400 .
C23 C24 1.41(2) .
C24 C25 1.36(2) .
C24 C29 1.42(2) .
C25 H25 0.9400 .
C25 C26 1.42(2) .
C26 C27 1.44(2) .
C26 C30 1.45(2) .
C27 H27 0.9400 .
C27 C28 1.326(18) .
C28 H28 0.9400 .
C28 C29 1.393(19) .
C30 C31 1.22(2) .
C31 C32 1.43(2) .
C32 C33 1.39(2) .
C32 C36 1.35(2) .
C33 H33 0.9400 .
C33 C34 1.42(2) .
C34 H34 0.9400 .
C34 N5 1.402(17) .
C35 H35 0.9400 .
C35 C36 1.423(19) .
C35 N5 1.344(17) .
C36 H36 0.9400 .
C37 H37 0.9400 .
C37 C38 1.32(2) .
C37 N4 1.348(18) .
C38 H38 0.9400 .
C38 C39 1.34(2) .
C39 C40 1.40(2) .
C39 C42 1.32(2) .
C40 H40 0.9400 .
C40 C41 1.33(2) .
C41 H41 0.9400 .
C41 N4 1.362(17) .
C42 C43 1.32(3) .
C43 C44 1.42(3) .
C44 C45 1.34(2) .
C44 C53 1.42(3) .
C45 H45 0.9400 .
C45 C46 1.38(2) .
C46 C47 1.44(2) .
C46 C51 1.48(2) .
C47 H47 0.9400 .
C47 C48 1.26(2) .
C48 H48 0.9400 .
C48 C49 1.42(2) .
C49 C50 1.33(2) .
C49 O5 1.444(12) .
C50 C51 1.50(2) .
C50 C54 1.46(2) .
C51 C52 1.39(2) .
C52 H52 0.9400 .
C52 C53 1.37(2) .
C53 H53 0.9400 .
C54 C55 1.33(2) .
C54 C63 1.410(18) .
C55 C56 1.39(2) .
C55 O7 1.414(16) .
C56 H56 0.9400 .
C56 C57 1.30(2) .
C57 H57 0.9400 .
C57 C58 1.43(2) .
C58 C59 1.40(2) .
C58 C63 1.43(2) .
C59 H59 0.9400 .
C59 C60 1.29(2) .
C60 C61 1.46(2) .
C60 C64 1.52(2) .
C61 H61 0.9400 .
C61 C62 1.330(19) .
C62 H62 0.9400 .
C62 C63 1.48(2) .
C64 C65 1.194(19) .
C65 C66 1.393(19) .
C66 C67 1.35(2) .
C66 C70 1.41(2) .
C67 H67 0.9400 .
C67 C68 1.48(2) .
C68 H68 0.9400 .
C68 N6 1.330(19) .
C69 H69 0.9400 .
C69 C70 1.330(18) .
C69 N6 1.369(18) .
C70 H70 0.9400 .
C71 H71A 0.9800 .
C71 H71B 0.9800 .
C71 O1 1.47(2) .
C71 O2 1.38(2) .
C73 H73A 0.9800 .
C73 H73B 0.9800 .
C73 O3 1.44(2) .
C73 O4 1.31(2) .
C74 H74A 0.9700 .
C74 H74B 0.9700 .
C74 H74C 0.9700 .
C74 O4 1.50(2) .
C75 H75A 0.9800 .
C75 H75B 0.9800 .
C75 H75C 0.9800 .
C75 H75D 0.9800 .
C75 O5 1.51(2) .
C75 O6A 1.35(3) .
C75 O6B 1.52(2) .
C76 H76A 0.9700 .
C76 H76B 0.9700 .
C76 H76C 0.9700 .
C76 H76D 0.9700 .
C76 H76E 0.9700 .
C76 H76F 0.9700 .
C76 O6A 1.46(3) .
C76 O6B 1.43(2) .
C77 H77A 0.9800 .
C77 H77B 0.9800 .
C77 H77C 0.9800 .
C77 H77D 0.9800 .
C77 O8A 1.40(2) .
C77 O7 1.48(2) .
C77 O8B 1.47(3) .
C78A H78A 0.9700 .
C78A H78B 0.9700 .
C78A H78C 0.9700 .
C78A O8A 1.47(3) .
Fe1 N1 2.010(15) .
Fe1 N2 2.071(15) .
Fe1 N3 2.177(13) .
Fe1 N4 2.242(12) .
Fe1 N5 2.195(11) 3_546
Fe1 N6 2.221(10) 3_454
O2 C72 1.41(2) .
C78B H78D 0.9700 .
C78B H78E 0.9700 .
C78B H78F 0.9700 .
C78B O8B 1.48(3) .
B1 H1A 0.9700 .
B1 H1B 0.9700 .
B1 H1C 0.9700 .
C72 H72A 0.9700 .
C72 H72B 0.9700 .
C72 H72C 0.9700 .

loop_
_smtbx_masks_void_nr
_smtbx_masks_void_average_x
_smtbx_masks_void_average_y
_smtbx_masks_void_average_z
_smtbx_masks_void_volume
_smtbx_masks_void_count_electrons
1 0.000 0.379 -0.963 1706.2 364.0
2 0.500 0.879 -0.023 1706.2 364.0
